data_2206017
loop_
_publ_author_name
'McSweeney, Nigel'
'Pratt, Albert C.'
'Long, Conor'
'Howie, R. Alan'

_publ_section_title
;
 4',5',6',7'-Tetrachlorospiro[cyclohex-2-ene-1,2'-indan]-1',3'-dione
;
_journal_issue 6
_journal_name_full 'Acta Crystallographica Section E'
_journal_page_first o1904
_journal_page_last o1906
_journal_paper_doi 10.1107/S1600536805015904
_journal_volume 61
_journal_year 2005
_chemical_formula_iupac 'C14 H8 Cl4 O2'
_chemical_formula_moiety 'C14 H8 Cl4 O2'
_chemical_formula_sum 'C14 H8 Cl4 O2'
_chemical_formula_weight 350.00
_chemical_melting_point .401E-305
_chemical_name_systematic
;
4',5',6',7'-Tetrachlorospiro[cyclohex-2-ene-1,2'-indan]-1',3'-dione
;
_space_group_IT_number 14
_symmetry_cell_setting monoclinic
_symmetry_space_group_name_Hall '-P 2ybc'
_symmetry_space_group_name_H-M 'P 1 21/c 1'
_atom_sites_solution_hydrogens geom
_atom_sites_solution_primary direct
_atom_sites_solution_secondary difmap
_audit_creation_method SHELXL97
_cell_angle_alpha 90.00
_cell_angle_beta 91.25(5)
_cell_angle_gamma 90.00
_cell_formula_units_Z 4
_cell_length_a 10.707(6)
_cell_length_b 12.103(8)
_cell_length_c 10.800(6)
_cell_measurement_reflns_used 14
_cell_measurement_temperature 298(2)
_cell_measurement_theta_max 10.6
_cell_measurement_theta_min 7.7
_cell_volume 1399.2(14)
_computing_cell_refinement 'Nicolet P3 software'
_computing_data_collection 'Nicolet P3 software (Nicolet, 1980)'
_computing_data_reduction 'RDNIC (Howie, 1980)'
_computing_molecular_graphics 'ORTEP-3 for Windows (Farrugia, 1997)'
_computing_publication_material 'SHELXL97 and PLATON (Spek, 2003)'
_computing_structure_refinement 'SHELXL97 (Sheldrick, 1997)'
_computing_structure_solution 'SHELXS97 (Sheldrick, 1997)'
_diffrn_ambient_temperature 298(2)
_diffrn_measured_fraction_theta_full 0.999
_diffrn_measured_fraction_theta_max 0.999
_diffrn_measurement_device_type 'Nicolet P3 four-circle'
_diffrn_measurement_method \w/2\q
_diffrn_radiation_monochromator graphite
_diffrn_radiation_source 'normal-focus sealed tube'
_diffrn_radiation_type MoK\a
_diffrn_radiation_wavelength 0.71073
_diffrn_reflns_av_R_equivalents 0.0000
_diffrn_reflns_av_sigmaI/netI 0.1632
_diffrn_reflns_limit_h_max 13
_diffrn_reflns_limit_h_min 0
_diffrn_reflns_limit_k_max 15
_diffrn_reflns_limit_k_min 0
_diffrn_reflns_limit_l_max 14
_diffrn_reflns_limit_l_min -14
_diffrn_reflns_number 3222
_diffrn_reflns_theta_full 27.56
_diffrn_reflns_theta_max 27.56
_diffrn_reflns_theta_min 1.90
_diffrn_standards_decay_% 0
_diffrn_standards_interval_count 50
_diffrn_standards_number 2
_exptl_absorpt_coefficient_mu 0.841
_exptl_absorpt_correction_T_max 0.845
_exptl_absorpt_correction_T_min 0.565
_exptl_absorpt_correction_type psi-scan
_exptl_absorpt_process_details '(North <i>et al.</i>, 1968)'
_exptl_crystal_colour yellow
_exptl_crystal_density_diffrn 1.662
_exptl_crystal_density_method 'not measured'
_exptl_crystal_description block
_exptl_crystal_F_000 704
_exptl_crystal_size_max 0.60
_exptl_crystal_size_mid 0.60
_exptl_crystal_size_min 0.20
_refine_diff_density_max 0.353
_refine_diff_density_min -0.308
_refine_ls_extinction_method none
_refine_ls_goodness_of_fit_ref 0.987
_refine_ls_hydrogen_treatment constr
_refine_ls_matrix_type full
_refine_ls_number_parameters 190
_refine_ls_number_reflns 3222
_refine_ls_number_restraints 4
_refine_ls_restrained_S_all 0.997
_refine_ls_R_factor_all 0.1410
_refine_ls_R_factor_gt 0.0704
_refine_ls_shift/su_max 0.000
_refine_ls_shift/su_mean 0.000
_refine_ls_structure_factor_coef Fsqd
_refine_ls_weighting_details 'calc w = 1/[\s^2^(Fo^2^)+(0.102P)^2^] where P=(Fo^2^+2Fc^2^)/3'
_refine_ls_weighting_scheme calc
_refine_ls_wR_factor_gt 0.1691
_refine_ls_wR_factor_ref 0.1977
_reflns_number_gt 1634
_reflns_number_total 3222
_reflns_threshold_expression I>2\s(I)
_cod_data_source_file lh6435.cif
_cod_data_source_block I
_cod_original_sg_symbol_H-M 'P 21/c'
_cod_database_code 2206017
_cod_database_fobs_code 2206017

loop_
_symmetry_equiv_pos_as_xyz
'x, y, z'
'x, -y+1/2, z+1/2'
'-x, -y, -z'
'-x, y-1/2, -z-1/2'

loop_
_atom_site_label
_atom_site_fract_x
_atom_site_fract_y
_atom_site_fract_z
_atom_site_U_iso_or_equiv
_atom_site_adp_type
_atom_site_calc_flag
_atom_site_refinement_flags
_atom_site_occupancy
_atom_site_disorder_assembly
_atom_site_disorder_group
_atom_site_type_symbol
Cl1 0.42407(12) 0.27220(12) 0.56551(12) 0.0807(4) Uani d . 1 . . Cl
Cl2 0.26701(12) 0.39876(13) 0.36470(16) 0.0964(5) Uani d . 1 . . Cl
Cl3 0.39920(16) 0.53456(14) 0.16260(14) 0.1076(6) Uani d . 1 . . Cl
Cl4 0.68790(16) 0.54769(13) 0.15811(12) 0.0962(5) Uani d . 1 . . Cl
O1 0.9009(3) 0.4407(3) 0.3086(3) 0.0906(11) Uani d . 1 . . O
O2 0.7026(3) 0.2471(3) 0.6235(4) 0.0966(12) Uani d . 1 . . O
C1 0.8496(4) 0.3105(4) 0.4690(4) 0.0613(11) Uani d . 1 B . C
C2 0.8224(4) 0.3959(4) 0.3681(4) 0.0603(11) Uani d . 1 . . C
C3 0.6848(4) 0.4098(3) 0.3562(4) 0.0512(10) Uani d . 1 . . C
C4 0.6158(5) 0.4693(3) 0.2691(4) 0.0601(11) Uani d . 1 . . C
C5 0.4859(5) 0.4653(4) 0.2719(4) 0.0669(13) Uani d . 1 . . C
C6 0.4279(4) 0.4035(4) 0.3622(4) 0.0603(11) Uani d . 1 . . C
C7 0.4971(4) 0.3466(3) 0.4518(4) 0.0547(10) Uani d . 1 . . C
C8 0.6262(4) 0.3494(3) 0.4455(3) 0.0493(9) Uani d . 1 . . C
C9 0.7226(4) 0.2951(4) 0.5276(4) 0.0618(11) Uani d . 1 . . C
C10 0.9483(4) 0.3491(4) 0.5627(4) 0.0704(13) Uani d . 1 . . C
H10 0.9378 0.4171 0.6012 0.084 Uiso calc R 1 . . H
C11 1.0475(5) 0.2905(5) 0.5912(5) 0.0806(15) Uani d . 1 B . C
H11 1.1051 0.3211 0.6471 0.097 Uiso calc R 1 . . H
C12 1.0753(5) 0.1795(4) 0.5418(5) 0.0883(16) Uani d D 1 . . C
H12A 1.1062 0.1325 0.6085 0.106 Uiso calc PR 0.50 A 1 H
H12B 1.1401 0.1852 0.4807 0.106 Uiso calc PR 0.50 A 1 H
H12C 1.0471 0.1237 0.5993 0.106 Uiso calc PR 0.50 A 2 H
H12D 1.1649 0.1713 0.5337 0.106 Uiso calc PR 0.50 A 2 H
C13A 0.9592(9) 0.1280(8) 0.4827(10) 0.082(3) Uani d PD 0.50 B 1 C
H13A 0.9845 0.0660 0.4322 0.098 Uiso calc PR 0.50 B 1 H
H13B 0.9074 0.0992 0.5479 0.098 Uiso calc PR 0.50 B 1 H
C13B 1.0123(9) 0.1623(11) 0.4184(8) 0.080(3) Uani d PD 0.50 B 2 C
H13C 1.0615 0.1987 0.3560 0.096 Uiso calc PR 0.50 B 2 H
H13D 1.0126 0.0838 0.4001 0.096 Uiso calc PR 0.50 B 2 H
C14 0.8849(5) 0.2020(5) 0.4070(6) 0.101(2) Uani d D 1 . . C
H14A 0.8088 0.1640 0.3815 0.121 Uiso calc PR 0.50 B 1 H
H14B 0.9307 0.2187 0.3327 0.121 Uiso calc PR 0.50 B 1 H
H14C 0.8310 0.1449 0.4391 0.121 Uiso calc PR 0.50 B 2 H
H14D 0.8649 0.2091 0.3193 0.121 Uiso calc PR 0.50 B 2 H

loop_
_atom_site_aniso_label
_atom_site_aniso_U_11
_atom_site_aniso_U_22
_atom_site_aniso_U_33
_atom_site_aniso_U_12
_atom_site_aniso_U_13
_atom_site_aniso_U_23
Cl1 0.0699(8) 0.0889(9) 0.0838(8) -0.0202(7) 0.0105(6) 0.0018(7)
Cl2 0.0533(7) 0.1046(11) 0.1306(13) 0.0062(7) -0.0184(7) -0.0185(9)
Cl3 0.1207(13) 0.1032(12) 0.0969(11) 0.0347(9) -0.0414(9) 0.0129(8)
Cl4 0.1232(13) 0.1006(11) 0.0647(8) -0.0101(9) 0.0021(8) 0.0265(7)
O1 0.072(2) 0.118(3) 0.082(2) -0.032(2) 0.0081(19) -0.001(2)
O2 0.080(2) 0.119(3) 0.089(3) -0.012(2) -0.018(2) 0.050(2)
C1 0.049(2) 0.068(3) 0.066(3) 0.001(2) -0.015(2) -0.012(2)
C2 0.055(3) 0.070(3) 0.056(3) -0.014(2) 0.000(2) -0.016(2)
C3 0.059(2) 0.051(2) 0.043(2) -0.0055(19) -0.0059(18) -0.0110(18)
C4 0.074(3) 0.055(3) 0.051(2) -0.006(2) -0.007(2) -0.005(2)
C5 0.087(4) 0.053(3) 0.060(3) 0.015(2) -0.024(2) -0.009(2)
C6 0.054(2) 0.055(3) 0.071(3) 0.001(2) -0.006(2) -0.020(2)
C7 0.062(3) 0.046(2) 0.055(2) -0.0013(19) -0.001(2) -0.0098(18)
C8 0.053(2) 0.045(2) 0.049(2) 0.0008(18) -0.0028(18) -0.0078(18)
C9 0.062(3) 0.059(3) 0.063(3) -0.004(2) -0.011(2) 0.004(2)
C10 0.057(3) 0.071(3) 0.083(3) -0.004(2) -0.018(2) -0.022(3)
C11 0.060(3) 0.104(4) 0.077(3) -0.008(3) -0.014(2) -0.018(3)
C12 0.074(3) 0.082(4) 0.108(4) 0.009(3) -0.017(3) 0.002(3)
C13A 0.089(9) 0.069(7) 0.089(8) 0.005(6) 0.009(7) -0.016(6)
C13B 0.086(8) 0.090(8) 0.063(6) 0.019(7) -0.001(6) -0.007(6)
C14 0.086(4) 0.092(4) 0.123(5) 0.010(3) -0.025(4) -0.048(4)

loop_
_atom_type_symbol
_atom_type_description
_atom_type_scat_dispersion_real
_atom_type_scat_dispersion_imag
_atom_type_scat_source
C C 0.0033 0.0016 'International Tables Vol C Tables 4.2.6.8 and 6.1.1.4'
H H 0.0000 0.0000 'International Tables Vol C Tables 4.2.6.8 and 6.1.1.4'
Cl Cl 0.1484 0.1585 'International Tables Vol C Tables 4.2.6.8 and 6.1.1.4'
O O 0.0106 0.0060 'International Tables Vol C Tables 4.2.6.8 and 6.1.1.4'

loop_
_geom_angle_atom_site_label_1
_geom_angle_atom_site_label_2
_geom_angle_atom_site_label_3
_geom_angle
_geom_angle_publ_flag
C10 C1 C9 112.0(4) y
C10 C1 C14 112.4(4) y
C9 C1 C14 108.0(4) y
C10 C1 C2 112.7(4) y
C9 C1 C2 102.8(3) y
C14 C1 C2 108.4(4) y
O1 C2 C3 127.4(5) ?
O1 C2 C1 124.4(4) ?
C3 C2 C1 108.2(4) ?
C8 C3 C4 120.5(4) ?
C8 C3 C2 110.3(4) ?
C4 C3 C2 129.1(4) ?
C3 C4 C5 119.1(4) ?
C3 C4 Cl4 121.2(4) ?
C5 C4 Cl4 119.8(4) ?
C6 C5 C4 119.8(4) ?
C6 C5 Cl3 120.4(4) ?
C4 C5 Cl3 119.8(4) ?
C5 C6 C7 121.2(4) ?
C5 C6 Cl2 119.5(4) ?
C7 C6 Cl2 119.3(4) ?
C8 C7 C6 118.1(4) ?
C8 C7 Cl1 121.1(3) ?
C6 C7 Cl1 120.8(4) ?
C3 C8 C7 121.3(4) ?
C3 C8 C9 109.2(4) ?
C7 C8 C9 129.4(4) ?
O2 C9 C8 125.8(4) ?
O2 C9 C1 126.2(4) ?
C8 C9 C1 108.1(4) ?
C11 C10 C1 122.6(4) ?
C11 C10 H10 118.7 ?
C1 C10 H10 118.7 ?
C10 C11 C12 125.2(5) ?
C10 C11 H11 117.4 ?
C12 C11 H11 117.4 ?
C11 C12 C13A 110.8(6) ?
C11 C12 C13B 111.0(6) ?
C11 C12 H12A 109.5 ?
C13A C12 H12A 109.5 ?
C11 C12 H12B 109.5 ?
C13A C12 H12B 109.5 ?
H12A C12 H12B 108.1 ?
C11 C12 H12C 109.4 ?
C13B C12 H12C 109.4 ?
C11 C12 H12D 109.4 ?
C13B C12 H12D 109.4 ?
H12C C12 H12D 108.0 ?
C14 C13A C12 114.8(7) y
C14 C13A H13A 108.6 ?
C12 C13A H13A 108.6 ?
C14 C13A H13B 108.6 ?
C12 C13A H13B 108.6 ?
H13A C13A H13B 107.5 ?
C14 C13B C12 115.8(7) y
C14 C13B H13C 108.3 ?
C12 C13B H13C 108.3 ?
C14 C13B H13D 108.3 ?
C12 C13B H13D 108.3 ?
H13C C13B H13D 107.4 ?
C13A C14 C1 115.1(6) y
C13B C14 C1 119.3(6) y
C13A C14 H14A 108.5 ?
C1 C14 H14A 108.5 ?
C13A C14 H14B 108.5 ?
C1 C14 H14B 108.5 ?
H14A C14 H14B 107.5 ?
C13B C14 H14C 107.5 ?
C1 C14 H14C 107.5 ?
C13B C14 H14D 107.5 ?
C1 C14 H14D 107.5 ?
H14C C14 H14D 107.0 ?

loop_
_geom_bond_atom_site_label_1
_geom_bond_atom_site_label_2
_geom_bond_distance
_geom_bond_publ_flag
Cl1 C7 1.724(4) ?
Cl2 C6 1.724(5) ?
Cl3 C5 1.706(5) ?
Cl4 C4 1.725(5) ?
O1 C2 1.199(5) ?
O2 C9 1.211(5) ?
C1 C10 1.521(6) y
C1 C9 1.524(6) y
C1 C14 1.525(6) y
C1 C2 1.525(6) y
C2 C3 1.485(6) ?
C3 C8 1.373(5) ?
C3 C4 1.386(6) ?
C4 C5 1.392(7) ?
C5 C6 1.386(7) ?
C6 C7 1.389(6) ?
C7 C8 1.386(6) ?
C8 C9 1.498(6) ?
C10 C11 1.308(7) ?
C10 H10 0.9300 ?
C11 C12 1.479(7) ?
C11 H11 0.9300 ?
C12 C13A 1.519(8) y
C12 C13B 1.495(8) y
C12 H12A 0.9700 ?
C12 H12B 0.9700 ?
C12 H12C 0.9700 ?
C12 H12D 0.9700 ?
C13A C14 1.441(8) y
C13A H13A 0.9700 ?
C13A H13B 0.9700 ?
C13B C14 1.449(8) y
C13B H13C 0.9700 ?
C13B H13D 0.9700 ?
C14 H14A 0.9700 ?
C14 H14B 0.9700 ?
C14 H14C 0.9700 ?
C14 H14D 0.9700 ?

loop_
_geom_torsion_atom_site_label_1
_geom_torsion_atom_site_label_2
_geom_torsion_atom_site_label_3
_geom_torsion_atom_site_label_4
_geom_torsion
_geom_torsion_publ_flag
C9 C1 C2 C3 -10.3(4) y
C1 C2 C3 C8 5.1(4) y
C2 C3 C8 C9 2.8(5) y
C3 C8 C9 C1 -9.6(5) y
C8 C9 C1 C2 11.9(4) y
C14 C1 C10 C11 -4.3(7) y
C1 C10 C11 C12 -2.4(9) y
C10 C11 C12 C13A -16.1(9) y
C10 C11 C12 C13B 25.4(9) y
C11 C12 C13A C14 42.8(11) ?
C11 C12 C13B C14 -42.1(12) ?
C12 C13A C14 C1 -51.8(11) ?
C12 C13B C14 C1 38.6(14) ?
C13A C14 C1 C10 31.2(8) y
C13B C14 C1 C10 -14.3(9) y
